data_1521789
loop_
_publ_author_name
'Quebe, P.'
'Terbuechte, L.J.'
'Jeitschko, W.'

_publ_section_title
;
 Quaternary rare earth transition metal arsenide oxides R T As O (T = Fe,
 Ru, Co) with Zr Cu Si As type structure
;
_journal_name_full 'Journal of Alloys Compd.'
_journal_page_first 70
_journal_page_last 74
_journal_volume 302
_journal_year 2000
_chemical_formula_sum 'As Fe O Pr'
_chemical_name_systematic 'Pr Fe As O'
_space_group_IT_number 129
_symmetry_space_group_name_Hall '-P 4a 2a'
_symmetry_space_group_name_H-M 'P 4/n m m :2'
_cell_angle_alpha 90
_cell_angle_beta 90
_cell_angle_gamma 90
_cell_formula_units_Z 2
_cell_length_a 3.985
_cell_length_b 3.985
_cell_length_c 8.595
_cell_volume 136.491
_citation_journal_id_ASTM JALCEU
_cod_data_source_file Quebe_JALCEU_2000_1317.cif
_cod_data_source_block As1Fe1O1Pr1
_cod_original_cell_volume 136.4905
_cod_original_formula_sum 'As1 Fe1 O1 Pr1'
_cod_database_code 1521789

loop_
_symmetry_equiv_pos_as_xyz
x,y,z
-y+1/2,x,z
-x+1/2,-y+1/2,z
y,-x+1/2,z
x+1/2,-y,-z
y+1/2,x+1/2,-z
-x,y+1/2,-z
-y,-x,-z
-x,-y,-z
y-1/2,-x,-z
x-1/2,y-1/2,-z
-y,x-1/2,-z
-x-1/2,y,z
-y-1/2,-x-1/2,z
x,-y-1/2,z
y,x,z

loop_
_atom_site_label
_atom_site_type_symbol
_atom_site_fract_x
_atom_site_fract_y
_atom_site_fract_z
_atom_site_occupancy
_atom_site_U_iso_or_equiv
Pr1 Pr+3 0.25 0.25 0.1399 1 0.0
Fe1 Fe+2 0.75 0.25 0.5 1 0.0
O1 O-2 0.75 0.25 0 1 0.0
As1 As-3 0.25 0.25 0.6565 1 0.0
